data_1562902
loop_
_publ_author_name
'Wang, Ping'
'Fan, Ruiqing'
'Yang, Yulin'
'Liu, Xinrong'
'Cao, Wenwu'
'Yang, Bin'

_publ_section_title
;
 Synthesis, crystal structures and properties of lanthanide-organic
 frameworks based benzene carboxylates with two/three-dimensional
 structure
;
_journal_name_full 'Journal of Solid State Chemistry'
_journal_page_first 441
_journal_page_last 450
_journal_paper_doi 10.1016/j.jssc.2012.07.018
_journal_volume 196
_journal_year 2012
_chemical_formula_sum 'C54 H50 N2 O32 Tb4'
_chemical_formula_weight 1874.64
_space_group_IT_number 2
_space_group_name_Hall '-P 1'
_space_group_name_H-M_alt 'P -1'
_symmetry_cell_setting triclinic
_symmetry_space_group_name_H-M 'P -1'
_atom_sites_solution_hydrogens geom
_atom_sites_solution_primary direct
_atom_sites_solution_secondary difmap
_cell_angle_alpha 86.59(3)
_cell_angle_beta 83.61(3)
_cell_angle_gamma 78.89(3)
_cell_formula_units_Z 2
_cell_length_a 10.855(2)
_cell_length_b 14.142(3)
_cell_length_c 20.078(4)
_cell_measurement_reflns_used 29558
_cell_measurement_temperature 293(2)
_cell_measurement_theta_max 27.48
_cell_measurement_theta_min 3.07
_cell_volume 3003.4(11)
_computing_cell_refinement 'Bruker SMART'
_computing_data_collection 'Bruker SMART'
_computing_data_reduction 'Bruker SAINT'
_computing_molecular_graphics SHELXP-97
_computing_publication_material SHELXTL
_computing_structure_refinement 'SHELXL-97 (Sheldrick, 1997)'
_computing_structure_solution 'SHELXS-97 (Sheldrick, 1997)'
_diffrn_ambient_temperature 293(2)
_diffrn_detector_area_resol_mean 0
_diffrn_measured_fraction_theta_full 0.987
_diffrn_measured_fraction_theta_max 0.987
_diffrn_measurement_device_type 'Bruker Smart APEX CCD area detector'
_diffrn_measurement_method 'phi and omega scans'
_diffrn_radiation_monochromator graphite
_diffrn_radiation_source 'fine-focus sealed tube'
_diffrn_radiation_type MoK\a
_diffrn_radiation_wavelength 0.71073
_diffrn_reflns_av_R_equivalents 0.0252
_diffrn_reflns_av_sigmaI/netI 0.0323
_diffrn_reflns_limit_h_max 14
_diffrn_reflns_limit_h_min -13
_diffrn_reflns_limit_k_max 18
_diffrn_reflns_limit_k_min -18
_diffrn_reflns_limit_l_max 26
_diffrn_reflns_limit_l_min -26
_diffrn_reflns_number 29558
_diffrn_reflns_theta_full 27.48
_diffrn_reflns_theta_max 27.48
_diffrn_reflns_theta_min 3.07
_diffrn_standards_decay_% 0
_diffrn_standards_interval_count 0
_diffrn_standards_interval_time 0
_diffrn_standards_number 0
_exptl_absorpt_coefficient_mu 4.750
_exptl_absorpt_correction_T_max 0.4736
_exptl_absorpt_correction_T_min 0.3890
_exptl_absorpt_correction_type multi-scan
_exptl_crystal_colour colorless
_exptl_crystal_density_diffrn 2.073
_exptl_crystal_density_method 'not measured'
_exptl_crystal_description block
_exptl_crystal_F_000 1808
_exptl_crystal_size_max 0.25
_exptl_crystal_size_mid 0.21
_exptl_crystal_size_min 0.19
_refine_diff_density_max 1.328
_refine_diff_density_min -1.498
_refine_diff_density_rms 0.194
_refine_ls_extinction_method none
_refine_ls_goodness_of_fit_ref 1.096
_refine_ls_hydrogen_treatment constr
_refine_ls_matrix_type full
_refine_ls_number_parameters 829
_refine_ls_number_reflns 13605
_refine_ls_number_restraints 0
_refine_ls_restrained_S_all 1.096
_refine_ls_R_factor_all 0.0329
_refine_ls_R_factor_gt 0.0281
_refine_ls_shift/su_max 0.017
_refine_ls_shift/su_mean 0.001
_refine_ls_structure_factor_coef Fsqd
_refine_ls_weighting_details 'calc w=1/[\s^2^(Fo^2^)+(0.0557P)^2^+7.5728P] where P=(Fo^2^+2Fc^2^)/3'
_refine_ls_weighting_scheme calc
_refine_ls_wR_factor_gt 0.0860
_refine_ls_wR_factor_ref 0.0974
_reflns_number_gt 12395
_reflns_number_total 13605
_reflns_threshold_expression >2sigma(I)
_cod_data_source_file JSSC-2012-196-441.CIF
_cod_data_source_block 3
_cod_depositor_comments
;
The following automatic conversions were performed:

data item '_symmetry_cell_setting' value 'Triclinic' was changed to
'triclinic' in accordance with the built-in table derived from the
CIF Core dictionary named 'cif_core.dic' version 2.4.5 last updated
on 2014-11-21.

Automatic conversion script
Id: cif_fix_values 8369 2020-08-20 11:38:08Z andrius 
;
_cod_original_cell_volume 3003.3(10)
_cod_database_code 1562902

loop_
_symmetry_equiv_pos_as_xyz
'x, y, z'
'-x, -y, -z'

loop_
_atom_site_label
_atom_site_type_symbol
_atom_site_fract_x
_atom_site_fract_y
_atom_site_fract_z
_atom_site_U_iso_or_equiv
_atom_site_adp_type
_atom_site_occupancy
_atom_site_symmetry_multiplicity
_atom_site_calc_flag
_atom_site_refinement_flags
_atom_site_disorder_assembly
_atom_site_disorder_group
Tb1 Tb 0.58620(2) 0.767276(15) 0.302036(10) 0.01881(6) Uani 1 1 d . . .
Tb2 Tb 0.22853(2) 0.307107(14) 0.190551(10) 0.01654(6) Uani 1 1 d . . .
Tb3 Tb 0.210382(19) 0.556038(14) 0.326223(10) 0.01629(6) Uani 1 1 d . . .
Tb4 Tb 0.54477(2) 1.011972(16) 0.147240(11) 0.02226(6) Uani 1 1 d . . .
O1 O 0.4966(4) 0.8138(3) 0.19628(19) 0.0319(8) Uani 1 1 d . . .
O2 O 0.5066(4) 0.8805(2) 0.0936(2) 0.0329(8) Uani 1 1 d . . .
O3 O 0.2948(4) 0.4373(3) 0.1344(2) 0.0414(10) Uani 1 1 d . . .
O4 O 0.2272(4) 0.5433(3) 0.21226(18) 0.0414(10) Uani 1 1 d . . .
O5 O 0.2234(3) 0.7205(3) 0.2918(2) 0.0311(8) Uani 1 1 d . . .
O6 O 0.0289(3) 0.6988(2) 0.3077(2) 0.0303(8) Uani 1 1 d . . .
O7 O 0.3308(4) 1.0252(3) 0.1875(2) 0.0358(9) Uani 1 1 d . . .
O8 O 0.1988(4) 1.1572(3) 0.2232(2) 0.0414(10) Uani 1 1 d . . .
O9 O 0.5882(4) 0.9134(3) 0.3497(2) 0.0331(8) Uani 1 1 d . . .
O10 O 0.5445(5) 1.0065(4) 0.2603(2) 0.0519(12) Uani 1 1 d . . .
O11 O 0.2481(4) 0.2386(3) 0.08004(18) 0.0385(10) Uani 1 1 d . . .
O12 O 0.0823(4) 0.3473(3) 0.10690(19) 0.0397(10) Uani 1 1 d . . .
O13 O 0.0408(3) 0.3656(3) 0.25115(17) 0.0290(8) Uani 1 1 d . . .
O14 O 0.0435(3) 0.4813(3) 0.32165(17) 0.0272(7) Uani 1 1 d . . .
O15 O 0.1058(4) 0.5790(3) 0.44044(18) 0.0308(8) Uani 1 1 d . . .
O16 O 0.2857(4) 0.6286(3) 0.42041(18) 0.0371(9) Uani 1 1 d . . .
O17 O 0.2887(3) 0.3383(3) 0.29303(17) 0.0286(8) Uani 1 1 d . . .
O18 O 0.2925(4) 0.4088(2) 0.38728(18) 0.0315(8) Uani 1 1 d . . .
O19 O 0.7579(3) 0.7829(3) 0.23074(17) 0.0296(8) Uani 1 1 d . . .
O20 O 0.7323(4) 0.9023(3) 0.15391(18) 0.0306(8) Uani 1 1 d . . .
O21 O 0.5747(4) 0.6220(3) 0.2672(2) 0.0368(9) Uani 1 1 d . . .
O22 O 0.4250(3) 0.5370(3) 0.2966(2) 0.0324(8) Uani 1 1 d . . .
O23 O 0.6340(4) 1.1489(3) 0.1524(3) 0.0485(12) Uani 1 1 d . . .
O24 O 0.4433(4) 1.2326(3) 0.17565(19) 0.0322(8) Uani 1 1 d . . .
O25 O 0.3752(4) 0.8219(3) 0.3388(2) 0.0397(9) Uani 1 1 d . . .
H25A H 0.3433 0.8652 0.3112 0.060 Uiso 1 1 d R . .
H25C H 0.3361 0.7751 0.3410 0.060 Uiso 1 1 d R . .
O26 O 0.7718(4) 0.7063(3) 0.3554(2) 0.0384(9) Uani 1 1 d . . .
H26A H 0.8353 0.7221 0.3318 0.058 Uiso 1 1 d R . .
H26B H 0.7644 0.7300 0.3939 0.058 Uiso 1 1 d R . .
O27 O 0.5298(4) 0.6800(3) 0.40611(19) 0.0408(10) Uani 1 1 d . . .
H27A H 0.5864 0.6781 0.4324 0.061 Uiso 1 1 d R . .
H27C H 0.4593 0.7088 0.4245 0.061 Uiso 1 1 d R . .
O28 O 0.4319(4) 1.0895(3) 0.05805(18) 0.0321(8) Uani 1 1 d . . .
H28A H 0.3545 1.1067 0.0722 0.048 Uiso 1 1 d R . .
H28D H 0.4388 1.0504 0.0267 0.048 Uiso 1 1 d R . .
O29 O 0.6862(4) 1.0175(3) 0.0426(2) 0.0431(10) Uani 1 1 d . . .
O30 O 0.2608(7) 1.9283(5) 0.4390(3) 0.088(2) Uani 1 1 d . . .
N1 N 0.8270(6) 1.0780(5) -0.0308(4) 0.0661(19) Uani 1 1 d . . .
N2 N 0.1462(7) 2.0771(6) 0.4598(5) 0.075(2) Uani 1 1 d . . .
C1 C 0.4518(5) 0.7272(3) 0.1051(2) 0.0235(9) Uani 1 1 d . . .
C2 C 0.3846(5) 0.6666(3) 0.1440(2) 0.0223(9) Uani 1 1 d . . .
H2A H 0.3631 0.6768 0.1895 0.027 Uiso 1 1 calc R . .
C3 C 0.3490(5) 0.5899(3) 0.1149(2) 0.0217(9) Uani 1 1 d . . .
C4 C 0.3788(6) 0.5757(4) 0.0465(3) 0.0363(13) Uani 1 1 d . . .
H4A H 0.3548 0.5250 0.0270 0.044 Uiso 1 1 calc R . .
C5 C 0.4449(7) 0.6380(4) 0.0076(3) 0.0437(16) Uani 1 1 d . . .
H5A H 0.4638 0.6294 -0.0382 0.052 Uiso 1 1 calc R . .
C6 C 0.4822(6) 0.7120(4) 0.0366(3) 0.0339(12) Uani 1 1 d . . .
H6A H 0.5281 0.7524 0.0104 0.041 Uiso 1 1 calc R . .
C7 C 0.4876(5) 0.8120(4) 0.1343(3) 0.0258(10) Uani 1 1 d . . .
C8 C 0.2872(5) 0.5182(4) 0.1568(2) 0.0249(10) Uani 1 1 d . . .
C9 C 0.0663(5) 0.8589(3) 0.2750(2) 0.0242(10) Uani 1 1 d . . .
C10 C 0.1572(5) 0.9122(3) 0.2484(2) 0.0228(9) Uani 1 1 d . . .
H10A H 0.2400 0.8808 0.2377 0.027 Uiso 1 1 calc R . .
C11 C 0.1262(5) 1.0107(3) 0.2376(3) 0.0256(10) Uani 1 1 d . . .
C12 C 0.0017(6) 1.0567(4) 0.2519(4) 0.0417(15) Uani 1 1 d . . .
H12A H -0.0195 1.1234 0.2459 0.050 Uiso 1 1 calc R . .
C13 C -0.0913(6) 1.0044(4) 0.2749(4) 0.0536(19) Uani 1 1 d . . .
H13A H -0.1752 1.0353 0.2817 0.064 Uiso 1 1 calc R . .
C14 C -0.0589(5) 0.9058(4) 0.2877(3) 0.0367(13) Uani 1 1 d . . .
H14A H -0.1205 0.8709 0.3047 0.044 Uiso 1 1 calc R . .
C15 C 0.1061(4) 0.7541(3) 0.2921(2) 0.0216(9) Uani 1 1 d . . .
C16 C 0.2277(5) 1.0682(3) 0.2138(2) 0.0264(10) Uani 1 1 d . . .
C17 C 0.5066(5) 1.0796(3) 0.3647(2) 0.0222(9) Uani 1 1 d . . .
C18 C 0.4388(5) 1.1646(3) 0.3388(2) 0.0237(9) Uani 1 1 d . . .
H18A H 0.4226 1.1690 0.2941 0.028 Uiso 1 1 calc R . .
C19 C 0.3945(4) 1.2442(3) 0.3794(2) 0.0202(9) Uani 1 1 d . . .
C20 C 0.4238(5) 1.2378(3) 0.4456(2) 0.0262(10) Uani 1 1 d . . .
H20A H 0.3982 1.2909 0.4724 0.031 Uiso 1 1 calc R . .
C21 C 0.4910(5) 1.1526(4) 0.4717(2) 0.0294(11) Uani 1 1 d . . .
H21A H 0.5076 1.1480 0.5164 0.035 Uiso 1 1 calc R . .
C22 C 0.5331(5) 1.0745(3) 0.4313(2) 0.0247(10) Uani 1 1 d . . .
H22A H 0.5796 1.0181 0.4488 0.030 Uiso 1 1 calc R . .
C23 C 0.5500(5) 0.9939(4) 0.3220(2) 0.0250(10) Uani 1 1 d . . .
C24 C 0.1168(5) 0.3015(4) -0.0069(2) 0.0247(10) Uani 1 1 d . . .
C25 C 0.1805(5) 0.2373(4) -0.0539(2) 0.0233(9) Uani 1 1 d . . .
H25B H 0.2415 0.1857 -0.0412 0.028 Uiso 1 1 calc R . .
C26 C 0.1531(5) 0.2503(3) -0.1206(2) 0.0234(9) Uani 1 1 d . . .
C27 C 0.0649(5) 0.3291(4) -0.1393(3) 0.0314(11) Uani 1 1 d . . .
H27B H 0.0497 0.3399 -0.1841 0.038 Uiso 1 1 calc R . .
C28 C -0.0002(6) 0.3917(4) -0.0919(3) 0.0399(14) Uani 1 1 d . . .
H28B H -0.0610 0.4434 -0.1046 0.048 Uiso 1 1 calc R . .
C29 C 0.0240(6) 0.3780(4) -0.0257(3) 0.0351(12) Uani 1 1 d . . .
H29A H -0.0213 0.4197 0.0062 0.042 Uiso 1 1 calc R . .
C30 C 0.1494(5) 0.2942(4) 0.0639(2) 0.0256(10) Uani 1 1 d . . .
C31 C 0.0043(4) 0.4093(4) 0.3047(2) 0.0219(9) Uani 1 1 d . . .
C32 C -0.0908(4) 0.3698(3) 0.3540(2) 0.0219(9) Uani 1 1 d . . .
C33 C -0.1635(6) 0.3069(4) 0.3348(3) 0.0350(13) Uani 1 1 d . . .
H33A H -0.1569 0.2900 0.2903 0.042 Uiso 1 1 calc R . .
C34 C -0.2456(7) 0.2695(5) 0.3823(3) 0.0481(18) Uani 1 1 d . . .
H34A H -0.2950 0.2281 0.3695 0.072 Uiso 1 1 calc R . .
C35 C 0.1918(5) 0.6161(4) 0.4605(2) 0.0247(10) Uani 1 1 d . . .
C36 C 0.1819(5) 0.6436(4) 0.5314(2) 0.0266(10) Uani 1 1 d . . .
C37 C 0.2545(6) 0.7062(5) 0.5509(3) 0.0415(15) Uani 1 1 d . . .
H37B H 0.3093 0.7320 0.5192 0.062 Uiso 1 1 calc R . .
C38 C 0.1005(4) 0.6053(3) 0.5792(2) 0.0219(9) Uani 1 1 d . . .
H38C H 0.1249 0.5363 0.5813 0.033 Uiso 1 1 d R . .
C39 C 0.3201(5) 0.3356(3) 0.3518(2) 0.0218(9) Uani 1 1 d . . .
C40 C 0.7740(4) 0.8166(4) 0.1718(2) 0.0216(9) Uani 1 1 d . . .
C41 C 0.5278(4) 0.5478(3) 0.2655(2) 0.0218(9) Uani 1 1 d . . .
C42 C 0.6199(5) 1.3112(3) 0.1777(3) 0.0259(10) Uani 1 1 d . . .
C43 C 0.5505(5) 1.3877(3) 0.2158(2) 0.0237(10) Uani 1 1 d . . .
H43A H 0.4695 1.3849 0.2356 0.028 Uiso 1 1 calc R . .
C44 C 0.6041(5) 1.4670(3) 0.2235(2) 0.0245(10) Uani 1 1 d . . .
C45 C 0.7231(5) 1.4737(4) 0.1922(3) 0.0393(14) Uani 1 1 d . . .
H45A H 0.7575 1.5281 0.1966 0.047 Uiso 1 1 calc R . .
C46 C 0.7891(6) 1.3990(5) 0.1546(3) 0.0433(15) Uani 1 1 d . . .
H46A H 0.8684 1.4033 0.1332 0.052 Uiso 1 1 calc R . .
C47 C 0.7400(5) 1.3173(4) 0.1481(3) 0.0400(14) Uani 1 1 d . . .
H47A H 0.7875 1.2664 0.1238 0.048 Uiso 1 1 calc R . .
C48 C 0.5599(5) 1.2266(4) 0.1679(3) 0.0290(11) Uani 1 1 d . . .
C49 C 0.7314(7) 1.0805(6) 0.0123(4) 0.061(2) Uani 1 1 d . . .
H49A H 0.6887 1.1424 0.0222 0.073 Uiso 1 1 calc R . .
C50 C 0.8839(11) 0.9810(9) -0.0593(5) 0.092(3) Uani 1 1 d . . .
H50A H 0.8512 0.9314 -0.0323 0.138 Uiso 1 1 calc R . .
H50B H 0.9740 0.9701 -0.0594 0.138 Uiso 1 1 calc R . .
H50C H 0.8628 0.9799 -0.1044 0.138 Uiso 1 1 calc R . .
C51 C 0.8711(11) 1.1549(8) -0.0682(6) 0.097(4) Uani 1 1 d . . .
H51A H 0.8323 1.2148 -0.0482 0.146 Uiso 1 1 calc R . .
H51B H 0.8499 1.1559 -0.1134 0.146 Uiso 1 1 calc R . .
H51C H 0.9611 1.1461 -0.0683 0.146 Uiso 1 1 calc R . .
C52 C 0.2132(8) 2.0065(7) 0.4205(6) 0.073(2) Uani 1 1 d . . .
H52A H 0.2226 2.0208 0.3746 0.087 Uiso 1 1 calc R . .
C53 C 0.1344(13) 2.0688(12) 0.5287(7) 0.130(6) Uani 1 1 d . . .
H53A H 0.1733 2.0050 0.5427 0.195 Uiso 1 1 calc R . .
H53B H 0.0467 2.0805 0.5453 0.195 Uiso 1 1 calc R . .
H53C H 0.1752 2.1151 0.5461 0.195 Uiso 1 1 calc R . .
C54 C 0.0939(13) 2.1677(9) 0.4251(8) 0.127(5) Uani 1 1 d . . .
H54A H 0.1105 2.1607 0.3775 0.190 Uiso 1 1 calc R . .
H54B H 0.1325 2.2186 0.4379 0.190 Uiso 1 1 calc R . .
H54C H 0.0044 2.1832 0.4371 0.190 Uiso 1 1 calc R . .
OW2 O 0.8441(4) 1.6326(4) 0.4762(2) 0.0536(13) Uani 1 1 d . . .
HW2A H 0.9098 1.6516 0.4576 0.080 Uiso 1 1 d R . .
HW2B H 0.7909 1.6807 0.4913 0.080 Uiso 1 1 d R . .
OW1 O 0.5475(12) 1.4892(8) 0.4322(6) 0.175(5) Uani 1 1 d . . .
HW1A H 0.4844 1.4740 0.4566 0.262 Uiso 1 1 d R . .
HW1B H 0.6151 1.4619 0.4484 0.262 Uiso 1 1 d R . .

loop_
_atom_site_aniso_label
_atom_site_aniso_U_11
_atom_site_aniso_U_22
_atom_site_aniso_U_33
_atom_site_aniso_U_23
_atom_site_aniso_U_13
_atom_site_aniso_U_12
Tb1 0.02226(12) 0.01728(11) 0.01787(11) -0.00370(8) 0.00004(8) -0.00642(8)
Tb2 0.02264(11) 0.01341(10) 0.01365(10) -0.00155(7) 0.00283(8) -0.00595(8)
Tb3 0.01936(11) 0.01506(10) 0.01446(10) 0.00020(7) 0.00186(7) -0.00555(8)
Tb4 0.02949(13) 0.01708(11) 0.02053(11) -0.00274(8) -0.00430(9) -0.00359(9)
O1 0.035(2) 0.0323(19) 0.0299(19) -0.0119(16) -0.0036(15) -0.0058(16)
O2 0.041(2) 0.0183(16) 0.042(2) -0.0008(15) -0.0031(17) -0.0136(15)
O3 0.061(3) 0.028(2) 0.042(2) 0.0076(17) -0.007(2) -0.0258(19)
O4 0.047(2) 0.068(3) 0.0170(17) 0.0034(18) 0.0010(16) -0.034(2)
O5 0.0252(19) 0.0210(17) 0.048(2) 0.0060(16) -0.0066(16) -0.0067(14)
O6 0.0278(19) 0.0194(16) 0.045(2) 0.0071(15) -0.0030(16) -0.0107(14)
O7 0.033(2) 0.0263(18) 0.047(2) 0.0009(17) 0.0062(17) -0.0099(16)
O8 0.052(3) 0.0205(18) 0.052(3) 0.0011(17) 0.011(2) -0.0164(17)
O9 0.037(2) 0.0193(17) 0.044(2) -0.0109(16) -0.0059(17) -0.0035(15)
O10 0.064(3) 0.062(3) 0.024(2) -0.021(2) -0.008(2) 0.009(2)
O11 0.048(2) 0.038(2) 0.0226(18) -0.0099(16) -0.0117(17) 0.0155(18)
O12 0.028(2) 0.058(3) 0.0255(18) -0.0168(18) -0.0026(15) 0.0157(18)
O13 0.0227(18) 0.046(2) 0.0193(16) -0.0126(15) 0.0067(13) -0.0092(16)
O14 0.0271(18) 0.0294(18) 0.0281(17) -0.0089(15) 0.0067(14) -0.0153(15)
O15 0.0300(19) 0.041(2) 0.0232(17) -0.0090(16) 0.0053(14) -0.0128(16)
O16 0.036(2) 0.058(3) 0.0216(17) -0.0072(17) 0.0108(15) -0.0246(19)
O17 0.0303(19) 0.0340(19) 0.0198(16) 0.0026(14) -0.0072(14) -0.0004(15)
O18 0.047(2) 0.0180(16) 0.0265(18) -0.0018(14) -0.0099(16) 0.0057(15)
O19 0.0247(18) 0.044(2) 0.0178(16) 0.0037(15) 0.0014(13) -0.0047(16)
O20 0.030(2) 0.0329(19) 0.0269(18) -0.0042(15) 0.0002(15) -0.0024(15)
O21 0.052(3) 0.0229(18) 0.039(2) -0.0106(16) 0.0016(18) -0.0177(17)
O22 0.0235(18) 0.0303(19) 0.041(2) -0.0101(16) 0.0064(16) -0.0028(15)
O23 0.042(2) 0.027(2) 0.079(3) -0.021(2) -0.006(2) -0.0058(18)
O24 0.030(2) 0.041(2) 0.0303(19) -0.0057(16) -0.0033(15) -0.0154(17)
O25 0.031(2) 0.040(2) 0.050(2) -0.0098(19) -0.0001(18) -0.0102(17)
O26 0.027(2) 0.054(3) 0.033(2) 0.0117(18) -0.0008(16) -0.0084(18)
O27 0.039(2) 0.062(3) 0.0249(19) -0.0023(19) 0.0036(16) -0.021(2)
O28 0.040(2) 0.0261(18) 0.0260(18) -0.0030(15) -0.0069(16) 0.0071(16)
O29 0.046(3) 0.042(2) 0.039(2) 0.0086(19) 0.0079(19) -0.015(2)
O30 0.089(5) 0.084(5) 0.074(4) -0.025(4) -0.005(4) 0.029(4)
N1 0.041(3) 0.064(4) 0.085(5) 0.021(4) 0.018(3) -0.010(3)
N2 0.056(4) 0.067(5) 0.103(6) -0.034(4) -0.015(4) 0.004(3)
C1 0.027(2) 0.019(2) 0.026(2) 0.0011(18) -0.0036(19) -0.0093(19)
C2 0.029(2) 0.021(2) 0.019(2) -0.0026(18) -0.0016(18) -0.0098(19)
C3 0.030(2) 0.018(2) 0.017(2) 0.0014(17) 0.0016(18) -0.0075(18)
C4 0.066(4) 0.028(3) 0.020(2) -0.010(2) 0.010(2) -0.026(3)
C5 0.078(5) 0.042(3) 0.016(2) -0.004(2) 0.013(3) -0.032(3)
C6 0.049(3) 0.034(3) 0.024(2) 0.004(2) 0.002(2) -0.026(3)
C7 0.022(2) 0.022(2) 0.036(3) -0.001(2) -0.006(2) -0.0072(18)
C8 0.030(3) 0.030(2) 0.019(2) 0.0064(19) -0.0059(18) -0.016(2)
C9 0.030(3) 0.014(2) 0.029(2) 0.0029(18) -0.0030(19) -0.0062(18)
C10 0.026(2) 0.017(2) 0.026(2) 0.0012(18) -0.0019(18) -0.0067(18)
C11 0.027(3) 0.020(2) 0.030(2) 0.0030(19) -0.0021(19) -0.0067(19)
C12 0.036(3) 0.014(2) 0.071(4) 0.002(3) 0.005(3) -0.002(2)
C13 0.023(3) 0.030(3) 0.103(6) 0.002(3) 0.006(3) 0.000(2)
C14 0.026(3) 0.028(3) 0.056(4) 0.002(3) 0.000(2) -0.009(2)
C15 0.022(2) 0.020(2) 0.024(2) 0.0011(18) -0.0038(18) -0.0076(18)
C16 0.039(3) 0.020(2) 0.023(2) 0.0039(19) -0.002(2) -0.013(2)
C17 0.028(2) 0.020(2) 0.020(2) -0.0057(18) -0.0003(18) -0.0074(18)
C18 0.034(3) 0.024(2) 0.014(2) -0.0004(18) -0.0049(18) -0.005(2)
C19 0.023(2) 0.016(2) 0.020(2) -0.0023(17) 0.0002(17) -0.0005(17)
C20 0.039(3) 0.018(2) 0.020(2) -0.0072(18) -0.003(2) 0.001(2)
C21 0.044(3) 0.026(2) 0.016(2) -0.0002(19) -0.010(2) 0.002(2)
C22 0.033(3) 0.018(2) 0.021(2) -0.0025(18) -0.0062(19) 0.0015(19)
C23 0.020(2) 0.026(2) 0.028(2) -0.013(2) -0.0017(19) 0.0007(18)
C24 0.021(2) 0.027(2) 0.024(2) -0.0077(19) 0.0015(18) -0.0001(19)
C25 0.022(2) 0.026(2) 0.021(2) -0.0006(19) -0.0016(18) -0.0025(18)
C26 0.026(2) 0.023(2) 0.022(2) -0.0019(18) 0.0001(18) -0.0057(19)
C27 0.034(3) 0.036(3) 0.024(2) 0.001(2) -0.011(2) -0.003(2)
C28 0.041(3) 0.035(3) 0.037(3) 0.000(2) -0.015(3) 0.015(2)
C29 0.038(3) 0.032(3) 0.030(3) -0.010(2) -0.008(2) 0.011(2)
C30 0.026(2) 0.028(2) 0.022(2) -0.0035(19) 0.0005(18) -0.004(2)
C31 0.019(2) 0.029(2) 0.018(2) -0.0019(18) 0.0007(17) -0.0077(18)
C32 0.024(2) 0.023(2) 0.021(2) -0.0083(18) 0.0041(17) -0.0103(18)
C33 0.040(3) 0.047(3) 0.024(2) -0.011(2) 0.005(2) -0.024(3)
C34 0.058(4) 0.071(4) 0.029(3) -0.019(3) 0.010(3) -0.050(4)
C35 0.029(3) 0.028(2) 0.019(2) -0.0048(19) 0.0032(18) -0.012(2)
C36 0.031(3) 0.030(2) 0.020(2) -0.0048(19) 0.0049(19) -0.013(2)
C37 0.051(4) 0.050(3) 0.032(3) -0.015(3) 0.015(3) -0.037(3)
C38 0.024(2) 0.024(2) 0.017(2) -0.0063(18) 0.0041(17) -0.0063(18)
C39 0.026(2) 0.019(2) 0.020(2) -0.0015(17) 0.0002(17) -0.0029(18)
C40 0.019(2) 0.029(2) 0.018(2) 0.0004(18) -0.0035(17) -0.0055(18)
C41 0.023(2) 0.017(2) 0.025(2) -0.0053(18) -0.0011(18) -0.0012(17)
C42 0.025(2) 0.019(2) 0.033(3) -0.005(2) -0.003(2) -0.0013(18)
C43 0.024(2) 0.024(2) 0.025(2) -0.0055(19) 0.0014(18) -0.0082(19)
C44 0.026(2) 0.021(2) 0.028(2) -0.0083(19) 0.0010(19) -0.0068(19)
C45 0.029(3) 0.034(3) 0.057(4) -0.013(3) 0.009(3) -0.015(2)
C46 0.026(3) 0.049(3) 0.056(4) -0.024(3) 0.014(3) -0.012(3)
C47 0.027(3) 0.035(3) 0.056(4) -0.022(3) 0.007(3) 0.000(2)
C48 0.033(3) 0.025(2) 0.031(3) -0.011(2) -0.002(2) -0.009(2)
C49 0.047(4) 0.055(4) 0.072(5) 0.024(4) 0.005(4) -0.004(3)
C50 0.094(8) 0.115(9) 0.063(6) -0.013(6) 0.011(5) -0.020(7)
C51 0.088(7) 0.109(9) 0.098(8) 0.036(7) 0.008(6) -0.052(7)
C52 0.055(5) 0.070(6) 0.094(7) -0.009(5) -0.017(5) -0.009(4)
C53 0.100(10) 0.191(16) 0.103(10) -0.065(10) 0.017(8) -0.034(10)
C54 0.097(10) 0.095(9) 0.185(15) -0.011(10) -0.042(10) 0.010(7)
OW2 0.037(2) 0.073(3) 0.040(2) 0.015(2) 0.0017(19) 0.007(2)
OW1 0.164(11) 0.133(9) 0.199(12) 0.046(8) -0.026(9) 0.028(8)

loop_
_atom_type_symbol
_atom_type_description
_atom_type_scat_dispersion_real
_atom_type_scat_dispersion_imag
_atom_type_scat_source
C C 0.0033 0.0016 'International Tables Vol C Tables 4.2.6.8 and 6.1.1.4'
H H 0.0000 0.0000 'International Tables Vol C Tables 4.2.6.8 and 6.1.1.4'
N N 0.0061 0.0033 'International Tables Vol C Tables 4.2.6.8 and 6.1.1.4'
O O 0.0106 0.0060 'International Tables Vol C Tables 4.2.6.8 and 6.1.1.4'
Tb Tb -0.1723 4.1537 'International Tables Vol C Tables 4.2.6.8 and 6.1.1.4'

loop_
_geom_angle_atom_site_label_1
_geom_angle_atom_site_label_2
_geom_angle_atom_site_label_3
_geom_angle
_geom_angle_site_symmetry_1
_geom_angle_site_symmetry_3
O21 Tb1 O19 94.40(15) . .
O21 Tb1 O25 99.77(15) . .
O19 Tb1 O25 149.34(15) . .
O21 Tb1 O9 173.77(14) . .
O19 Tb1 O9 91.05(14) . .
O25 Tb1 O9 76.83(14) . .
O21 Tb1 O26 92.95(16) . .
O19 Tb1 O26 70.45(13) . .
O25 Tb1 O26 135.02(15) . .
O9 Tb1 O26 86.01(15) . .
O21 Tb1 O1 79.84(14) . .
O19 Tb1 O1 77.44(13) . .
O25 Tb1 O1 78.50(15) . .
O9 Tb1 O1 104.35(13) . .
O26 Tb1 O1 146.44(13) . .
O21 Tb1 O27 76.93(15) . .
O19 Tb1 O27 139.78(14) . .
O25 Tb1 O27 70.40(16) . .
O9 Tb1 O27 96.94(15) . .
O26 Tb1 O27 70.89(14) . .
O1 Tb1 O27 136.89(13) . .
O8 Tb2 O13 88.13(15) 1_545 .
O8 Tb2 O3 164.23(16) 1_545 .
O13 Tb2 O3 106.55(16) . .
O8 Tb2 O17 93.98(15) 1_545 .
O13 Tb2 O17 76.68(13) . .
O3 Tb2 O17 95.02(14) . .
O8 Tb2 O24 83.77(15) 1_545 1_545
O13 Tb2 O24 155.35(13) . 1_545
O3 Tb2 O24 84.93(16) . 1_545
O17 Tb2 O24 80.70(13) . 1_545
O8 Tb2 O12 100.65(17) 1_545 .
O13 Tb2 O12 76.24(13) . .
O3 Tb2 O12 77.91(16) . .
O17 Tb2 O12 148.63(13) . .
O24 Tb2 O12 128.13(13) 1_545 .
O8 Tb2 O11 81.18(16) 1_545 .
O13 Tb2 O11 124.46(14) . .
O3 Tb2 O11 85.62(15) . .
O17 Tb2 O11 157.79(13) . .
O24 Tb2 O11 77.25(13) 1_545 .
O12 Tb2 O11 53.13(13) . .
O8 Tb2 C30 92.71(16) 1_545 .
O13 Tb2 C30 101.14(14) . .
O3 Tb2 C30 79.03(15) . .
O17 Tb2 C30 172.89(14) . .
O24 Tb2 C30 102.46(14) 1_545 .
O12 Tb2 C30 26.47(14) . .
O11 Tb2 C30 26.78(14) . .
O14 Tb3 O4 82.29(13) . .
O14 Tb3 O22 141.71(13) . .
O4 Tb3 O22 77.07(15) . .
O14 Tb3 O5 127.16(13) . .
O4 Tb3 O5 80.55(15) . .
O22 Tb3 O5 80.78(13) . .
O14 Tb3 O18 82.75(14) . .
O4 Tb3 O18 114.55(15) . .
O22 Tb3 O18 77.18(14) . .
O5 Tb3 O18 149.22(13) . .
O14 Tb3 O15 79.44(12) . .
O4 Tb3 O15 157.60(14) . .
O22 Tb3 O15 125.29(14) . .
O5 Tb3 O15 100.37(14) . .
O18 Tb3 O15 75.89(13) . .
O14 Tb3 O16 131.75(12) . .
O4 Tb3 O16 145.28(13) . .
O22 Tb3 O16 77.01(13) . .
O5 Tb3 O16 72.83(14) . .
O18 Tb3 O16 81.42(14) . .
O15 Tb3 O16 52.53(12) . .
O14 Tb3 O6 77.46(12) . .
O4 Tb3 O6 85.21(16) . .
O22 Tb3 O6 131.45(12) . .
O5 Tb3 O6 51.64(11) . .
O18 Tb3 O6 149.85(13) . .
O15 Tb3 O6 78.28(13) . .
O16 Tb3 O6 95.02(14) . .
O14 Tb3 C35 105.64(13) . .
O4 Tb3 C35 167.13(15) . .
O22 Tb3 C35 101.16(14) . .
O5 Tb3 C35 86.58(14) . .
O18 Tb3 C35 76.99(13) . .
O15 Tb3 C35 26.33(13) . .
O16 Tb3 C35 26.21(13) . .
O6 Tb3 C35 86.66(14) . .
O14 Tb3 C15 102.43(13) . .
O4 Tb3 C15 82.23(16) . .
O22 Tb3 C15 106.23(14) . .
O5 Tb3 C15 25.83(13) . .
O18 Tb3 C15 163.10(13) . .
O15 Tb3 C15 89.14(14) . .
O16 Tb3 C15 83.26(14) . .
O6 Tb3 C15 25.80(12) . .
C35 Tb3 C15 86.11(14) . .
O10 Tb4 O20 82.44(15) . .
O10 Tb4 O2 120.05(17) . .
O20 Tb4 O2 77.98(14) . .
O10 Tb4 O23 83.8(2) . .
O20 Tb4 O23 95.33(15) . .
O2 Tb4 O23 153.45(16) . .
O10 Tb4 O7 75.87(17) . .
O20 Tb4 O7 138.23(13) . .
O2 Tb4 O7 82.65(14) . .
O23 Tb4 O7 116.86(15) . .
O10 Tb4 O28 142.64(15) . .
O20 Tb4 O28 134.83(13) . .
O2 Tb4 O28 78.47(13) . .
O23 Tb4 O28 89.06(16) . .
O7 Tb4 O28 74.93(15) . .
O10 Tb4 O29 141.82(18) . .
O20 Tb4 O29 69.18(14) . .
O2 Tb4 O29 79.31(14) . .
O23 Tb4 O29 74.33(16) . .
O7 Tb4 O29 142.05(15) . .
O28 Tb4 O29 68.92(15) . .
C7 O1 Tb1 156.8(4) . .
C7 O2 Tb4 112.3(3) . .
C8 O3 Tb2 126.5(4) . .
C8 O4 Tb3 152.9(4) . .
C15 O5 Tb3 98.3(3) . .
C15 O6 Tb3 90.9(3) . .
C16 O7 Tb4 154.0(3) . .
C16 O8 Tb2 147.9(4) . 1_565
C23 O9 Tb1 123.2(3) . .
C23 O10 Tb4 173.6(4) . .
C30 O11 Tb2 92.5(3) . .
C30 O12 Tb2 94.6(3) . .
C31 O13 Tb2 137.4(3) . .
C31 O14 Tb3 147.8(3) . .
C35 O15 Tb3 94.5(3) . .
C35 O16 Tb3 93.0(3) . .
C39 O17 Tb2 167.1(3) . .
C39 O18 Tb3 113.9(3) . .
C40 O19 Tb1 134.1(3) . .
C40 O20 Tb4 141.6(3) . .
C41 O21 Tb1 155.5(4) . .
C41 O22 Tb3 160.2(4) . .
C48 O23 Tb4 117.2(4) . .
C48 O24 Tb2 157.8(4) . 1_565
Tb1 O25 H25A 109.2 . .
Tb1 O25 H25C 109.2 . .
H25A O25 H25C 109.5 . .
Tb1 O26 H26A 109.5 . .
Tb1 O26 H26B 109.2 . .
H26A O26 H26B 109.5 . .
Tb1 O27 H27A 109.2 . .
Tb1 O27 H27C 109.5 . .
H27A O27 H27C 109.5 . .
Tb4 O28 H28A 109.4 . .
Tb4 O28 H28D 109.2 . .
H28A O28 H28D 109.5 . .
C49 O29 Tb4 133.5(5) . .
C49 N1 C51 129.2(8) . .
C49 N1 C50 116.4(7) . .
C51 N1 C50 112.6(8) . .
C52 N2 C53 122.9(11) . .
C52 N2 C54 116.3(10) . .
C53 N2 C54 120.7(11) . .
C2 C1 C6 119.7(4) . .
C2 C1 C7 121.1(4) . .
C6 C1 C7 119.1(4) . .
C1 C2 C3 119.9(4) . .
C1 C2 H2A 120.0 . .
C3 C2 H2A 120.0 . .
C4 C3 C2 120.1(4) . .
C4 C3 C8 118.8(4) . .
C2 C3 C8 120.9(4) . .
C5 C4 C3 119.5(5) . .
C5 C4 H4A 120.2 . .
C3 C4 H4A 120.2 . .
C6 C5 C4 120.4(5) . .
C6 C5 H5A 119.8 . .
C4 C5 H5A 119.8 . .
C5 C6 C1 120.5(5) . .
C5 C6 H6A 119.8 . .
C1 C6 H6A 119.8 . .
O1 C7 O2 122.8(5) . .
O1 C7 C1 121.0(4) . .
O2 C7 C1 116.2(4) . .
O3 C8 O4 123.1(5) . .
O3 C8 C3 118.1(4) . .
O4 C8 C3 118.7(4) . .
C14 C9 C10 119.2(4) . .
C14 C9 C15 121.4(4) . .
C10 C9 C15 119.3(4) . .
C11 C10 C9 121.0(5) . .
C11 C10 H10A 119.5 . .
C9 C10 H10A 119.5 . .
C10 C11 C12 119.2(5) . .
C10 C11 C16 120.2(5) . .
C12 C11 C16 120.5(4) . .
C13 C12 C11 120.7(5) . .
C13 C12 H12A 119.6 . .
C11 C12 H12A 119.6 . .
C14 C13 C12 119.8(6) . .
C14 C13 H13A 120.1 . .
C12 C13 H13A 120.1 . .
C13 C14 C9 120.0(5) . .
C13 C14 H14A 120.0 . .
C9 C14 H14A 120.0 . .
O6 C15 O5 119.1(4) . .
O6 C15 C9 123.0(4) . .
O5 C15 C9 117.9(4) . .
O6 C15 Tb3 63.3(3) . .
O5 C15 Tb3 55.9(2) . .
C9 C15 Tb3 173.6(3) . .
O7 C16 O8 125.7(5) . .
O7 C16 C11 118.7(4) . .
O8 C16 C11 115.6(5) . .
C18 C17 C22 119.3(4) . .
C18 C17 C23 120.6(4) . .
C22 C17 C23 120.2(4) . .
C17 C18 C19 120.7(4) . .
C17 C18 H18A 119.6 . .
C19 C18 H18A 119.6 . .
C20 C19 C18 118.9(4) . .
C20 C19 C39 120.2(4) . 1_565
C18 C19 C39 120.8(4) . 1_565
C21 C20 C19 120.4(4) . .
C21 C20 H20A 119.8 . .
C19 C20 H20A 119.8 . .
C22 C21 C20 120.0(4) . .
C22 C21 H21A 120.0 . .
C20 C21 H21A 120.0 . .
C21 C22 C17 120.6(4) . .
C21 C22 H22A 119.7 . .
C17 C22 H22A 119.7 . .
O10 C23 O9 123.4(5) . .
O10 C23 C17 117.8(5) . .
O9 C23 C17 118.9(4) . .
C25 C24 C29 120.1(5) . .
C25 C24 C30 121.4(5) . .
C29 C24 C30 118.4(4) . .
C24 C25 C26 119.7(5) . .
C24 C25 H25B 120.1 . .
C26 C25 H25B 120.1 . .
C27 C26 C25 119.6(5) . .
C27 C26 C40 120.5(4) . 2_665
C25 C26 C40 119.7(4) . 2_665
C28 C27 C26 120.2(5) . .
C28 C27 H27B 119.9 . .
C26 C27 H27B 119.9 . .
C27 C28 C29 120.4(5) . .
C27 C28 H28B 119.8 . .
C29 C28 H28B 119.8 . .
C28 C29 C24 119.8(5) . .
C28 C29 H29A 120.1 . .
C24 C29 H29A 120.1 . .
O12 C30 O11 119.3(5) . .
O12 C30 C24 120.0(5) . .
O11 C30 C24 120.6(4) . .
O12 C30 Tb2 59.0(3) . .
O11 C30 Tb2 60.7(3) . .
C24 C30 Tb2 170.6(4) . .
O14 C31 O13 125.3(4) . .
O14 C31 C32 117.1(4) . .
O13 C31 C32 117.5(4) . .
C33 C32 C38 120.1(4) . 2_566
C33 C32 C31 121.9(4) . .
C38 C32 C31 118.0(4) 2_566 .
C34 C33 C32 119.7(5) . .
C34 C33 H33A 120.2 . .
C32 C33 H33A 120.2 . .
C33 C34 C37 120.2(5) . 2_566
C33 C34 H34A 119.9 . .
C37 C34 H34A 119.9 2_566 .
O16 C35 O15 119.9(4) . .
O16 C35 C36 120.4(4) . .
O15 C35 C36 119.7(4) . .
O16 C35 Tb3 60.8(3) . .
O15 C35 Tb3 59.2(2) . .
C36 C35 Tb3 177.9(3) . .
C38 C36 C37 119.4(5) . .
C38 C36 C35 119.6(4) . .
C37 C36 C35 120.9(4) . .
C36 C37 C34 120.4(5) . 2_566
C36 C37 H37B 119.8 . .
C34 C37 H37B 119.8 2_566 .
C36 C38 C32 120.2(4) . 2_566
C36 C38 H38C 109.3 . .
C32 C38 H38C 103.6 2_566 .
O17 C39 O18 121.4(4) . .
O17 C39 C19 119.3(4) . 1_545
O18 C39 C19 119.3(4) . 1_545
O20 C40 O19 124.0(5) . .
O20 C40 C26 118.7(4) . 2_665
O19 C40 C26 117.3(4) . 2_665
O22 C41 O21 124.1(4) . .
O22 C41 C44 119.4(4) . 1_545
O21 C41 C44 116.5(4) . 1_545
C47 C42 C43 119.4(5) . .
C47 C42 C48 121.6(5) . .
C43 C42 C48 119.0(4) . .
C44 C43 C42 119.2(4) . .
C44 C43 H43A 120.4 . .
C42 C43 H43A 120.4 . .
C43 C44 C45 121.1(5) . .
C43 C44 C41 118.0(4) . 1_565
C45 C44 C41 120.9(4) . 1_565
C46 C45 C44 119.0(5) . .
C46 C45 H45A 120.5 . .
C44 C45 H45A 120.5 . .
C45 C46 C47 121.2(5) . .
C45 C46 H46A 119.4 . .
C47 C46 H46A 119.4 . .
C46 C47 C42 120.1(5) . .
C46 C47 H47A 120.0 . .
C42 C47 H47A 120.0 . .
O24 C48 O23 122.0(5) . .
O24 C48 C42 121.5(5) . .
O23 C48 C42 116.4(5) . .
O29 C49 N1 131.8(8) . .
O29 C49 H49A 114.1 . .
N1 C49 H49A 114.1 . .
N1 C50 H50A 109.5 . .
N1 C50 H50B 109.5 . .
H50A C50 H50B 109.5 . .
N1 C50 H50C 109.5 . .
H50A C50 H50C 109.5 . .
H50B C50 H50C 109.5 . .
N1 C51 H51A 109.5 . .
N1 C51 H51B 109.5 . .
H51A C51 H51B 109.5 . .
N1 C51 H51C 109.5 . .
H51A C51 H51C 109.5 . .
H51B C51 H51C 109.5 . .
O30 C52 N2 126.2(11) . .
O30 C52 H52A 116.9 . .
N2 C52 H52A 116.9 . .
N2 C53 H53A 109.5 . .
N2 C53 H53B 109.5 . .
H53A C53 H53B 109.5 . .
N2 C53 H53C 109.5 . .
H53A C53 H53C 109.5 . .
H53B C53 H53C 109.5 . .
N2 C54 H54A 109.5 . .
N2 C54 H54B 109.5 . .
H54A C54 H54B 109.5 . .
N2 C54 H54C 109.5 . .
H54A C54 H54C 109.5 . .
H54B C54 H54C 109.5 . .
HW2A OW2 HW2B 109.5 . .
HW1A OW1 HW1B 109.5 . .

loop_
_geom_bond_atom_site_label_1
_geom_bond_atom_site_label_2
_geom_bond_distance
_geom_bond_site_symmetry_2
Tb1 O21 2.240(4) .
Tb1 O19 2.258(4) .
Tb1 O25 2.323(4) .
Tb1 O9 2.333(3) .
Tb1 O26 2.378(4) .
Tb1 O1 2.436(4) .
Tb1 O27 2.442(4) .
Tb2 O8 2.254(4) 1_545
Tb2 O13 2.288(3) .
Tb2 O3 2.293(4) .
Tb2 O17 2.318(3) .
Tb2 O24 2.360(4) 1_545
Tb2 O12 2.408(4) .
Tb2 O11 2.445(4) .
Tb2 C30 2.801(5) .
Tb3 O14 2.279(3) .
Tb3 O4 2.290(4) .
Tb3 O22 2.308(4) .
Tb3 O5 2.413(3) .
Tb3 O18 2.420(3) .
Tb3 O15 2.454(3) .
Tb3 O16 2.489(4) .
Tb3 O6 2.576(4) .
Tb3 C35 2.848(5) .
Tb3 C15 2.884(5) .
Tb4 O10 2.266(4) .
Tb4 O20 2.321(4) .
Tb4 O2 2.328(4) .
Tb4 O23 2.339(4) .
Tb4 O7 2.349(4) .
Tb4 O28 2.376(4) .
Tb4 O29 2.467(4) .
O1 C7 1.260(6) .
O2 C7 1.263(6) .
O3 C8 1.239(6) .
O4 C8 1.260(6) .
O5 C15 1.270(6) .
O6 C15 1.255(6) .
O7 C16 1.243(7) .
O8 C16 1.256(6) .
O8 Tb2 2.254(4) 1_565
O9 C23 1.254(6) .
O10 C23 1.248(6) .
O11 C30 1.263(6) .
O12 C30 1.252(6) .
O13 C31 1.260(6) .
O14 C31 1.255(6) .
O15 C35 1.267(6) .
O16 C35 1.260(6) .
O17 C39 1.261(6) .
O18 C39 1.260(6) .
O19 C40 1.255(6) .
O20 C40 1.256(6) .
O21 C41 1.255(6) .
O22 C41 1.247(6) .
O23 C48 1.263(7) .
O24 C48 1.245(7) .
O24 Tb2 2.360(4) 1_565
O25 H25A 0.8501 .
O25 H25C 0.8499 .
O26 H26A 0.8500 .
O26 H26B 0.8499 .
O27 H27A 0.8499 .
O27 H27C 0.8499 .
O28 H28A 0.8500 .
O28 H28D 0.8501 .
O29 C49 1.201(8) .
O30 C52 1.184(11) .
N1 C49 1.271(9) .
N1 C51 1.413(10) .
N1 C50 1.509(12) .
N2 C52 1.355(12) .
N2 C53 1.375(15) .
N2 C54 1.467(15) .
C1 C2 1.383(6) .
C1 C6 1.397(7) .
C1 C7 1.500(6) .
C2 C3 1.398(6) .
C2 H2A 0.9300 .
C3 C4 1.392(6) .
C3 C8 1.490(6) .
C4 C5 1.391(7) .
C4 H4A 0.9300 .
C5 C6 1.374(8) .
C5 H5A 0.9300 .
C6 H6A 0.9300 .
C9 C14 1.395(8) .
C9 C10 1.396(6) .
C9 C15 1.493(6) .
C10 C11 1.378(6) .
C10 H10A 0.9300 .
C11 C12 1.389(8) .
C11 C16 1.513(6) .
C12 C13 1.388(8) .
C12 H12A 0.9300 .
C13 C14 1.386(8) .
C13 H13A 0.9300 .
C14 H14A 0.9300 .
C17 C18 1.388(7) .
C17 C22 1.394(6) .
C17 C23 1.497(6) .
C18 C19 1.406(6) .
C18 H18A 0.9300 .
C19 C20 1.394(6) .
C19 C39 1.498(6) 1_565
C20 C21 1.390(7) .
C20 H20A 0.9300 .
C21 C22 1.383(7) .
C21 H21A 0.9300 .
C22 H22A 0.9300 .
C24 C25 1.380(7) .
C24 C29 1.394(7) .
C24 C30 1.495(7) .
C25 C26 1.398(7) .
C25 H25B 0.9300 .
C26 C27 1.386(7) .
C26 C40 1.492(7) 2_665
C27 C28 1.377(8) .
C27 H27B 0.9300 .
C28 C29 1.378(8) .
C28 H28B 0.9300 .
C29 H29A 0.9300 .
C31 C32 1.511(6) .
C32 C33 1.394(7) .
C32 C38 1.396(6) 2_566
C33 C34 1.383(7) .
C33 H33A 0.9300 .
C34 C37 1.393(8) 2_566
C34 H34A 0.9300 .
C35 C36 1.485(6) .
C36 C38 1.389(6) .
C36 C37 1.392(7) .
C37 C34 1.393(8) 2_566
C37 H37B 0.9300 .
C38 C32 1.396(6) 2_566
C38 H38C 0.9600 .
C39 C19 1.498(6) 1_545
C40 C26 1.492(7) 2_665
C41 C44 1.515(6) 1_545
C42 C47 1.388(8) .
C42 C43 1.407(7) .
C42 C48 1.500(7) .
C43 C44 1.383(6) .
C43 H43A 0.9300 .
C44 C45 1.390(7) .
C44 C41 1.515(6) 1_565
C45 C46 1.372(8) .
C45 H45A 0.9300 .
C46 C47 1.381(8) .
C46 H46A 0.9300 .
C47 H47A 0.9300 .
C49 H49A 0.9300 .
C50 H50A 0.9600 .
C50 H50B 0.9600 .
C50 H50C 0.9600 .
C51 H51A 0.9600 .
C51 H51B 0.9600 .
C51 H51C 0.9600 .
C52 H52A 0.9300 .
C53 H53A 0.9600 .
C53 H53B 0.9600 .
C53 H53C 0.9600 .
C54 H54A 0.9600 .
C54 H54B 0.9600 .
C54 H54C 0.9600 .
OW2 HW2A 0.8499 .
OW2 HW2B 0.8500 .
OW1 HW1A 0.8500 .
OW1 HW1B 0.8500 .
